data_4129542
loop_
_publ_author_name
'Yang, Haifeng'
'Gabba\"i, Fran\,cois P'

_publ_section_title
;
 Activation of a Hydroamination Gold Catalyst by Oxidation of a
 Redox-Noninnocent Chlorostibine Z-Ligand.
;
_journal_issue 41
_journal_name_full 'Journal of the American Chemical Society'
_journal_page_first 13425
_journal_page_last 13432
_journal_paper_doi 10.1021/jacs.5b07998
_journal_volume 137
_journal_year 2015
_chemical_formula_sum 'C38 H32 Au Cl6 P2 Sb'
_chemical_formula_weight 1081.99
_space_group_IT_number 14
_space_group_name_Hall '-P 2yn'
_space_group_name_H-M_alt 'P 1 21/n 1'
_symmetry_cell_setting monoclinic
_symmetry_space_group_name_H-M 'P 1 21/n 1'
_atom_sites_solution_hydrogens geom
_atom_sites_solution_primary direct
_atom_sites_solution_secondary difmap
_audit_creation_method SHELXL-97
_cell_angle_alpha 90.00
_cell_angle_beta 104.658(3)
_cell_angle_gamma 90.00
_cell_formula_units_Z 4
_cell_length_a 13.161(4)
_cell_length_b 22.787(6)
_cell_length_c 13.182(4)
_cell_measurement_temperature 296(2)
_cell_volume 3824.6(19)
_computing_cell_refinement 'Bruker SMART'
_computing_data_collection 'Bruker SMART'
_computing_data_reduction 'Bruker SMART'
_computing_molecular_graphics 'Bruker SHELXTL'
_computing_publication_material 'Bruker SHELXTL'
_computing_structure_refinement 'SHELXL-97 (Sheldrick, 2008)'
_computing_structure_solution 'SHELXS-97 (Sheldrick, 2008)'
_diffrn_ambient_temperature 296(2)
_diffrn_measured_fraction_theta_full 0.995
_diffrn_measured_fraction_theta_max 0.995
_diffrn_measurement_device_type 'CCD area detector'
_diffrn_measurement_method 'phi and omega scans'
_diffrn_radiation_monochromator graphite
_diffrn_radiation_source 'fine-focus sealed tube'
_diffrn_radiation_type MoK\a
_diffrn_radiation_wavelength 0.71073
_diffrn_reflns_av_R_equivalents 0.0371
_diffrn_reflns_av_sigmaI/netI 0.0303
_diffrn_reflns_limit_h_max 16
_diffrn_reflns_limit_h_min -17
_diffrn_reflns_limit_k_max 29
_diffrn_reflns_limit_k_min -30
_diffrn_reflns_limit_l_max 17
_diffrn_reflns_limit_l_min -17
_diffrn_reflns_number 43616
_diffrn_reflns_theta_full 28.08
_diffrn_reflns_theta_max 28.08
_diffrn_reflns_theta_min 1.79
_exptl_absorpt_coefficient_mu 5.069
_exptl_absorpt_correction_T_max 0.6311
_exptl_absorpt_correction_T_min 0.4977
_exptl_absorpt_correction_type multi-scan
_exptl_absorpt_process_details SADABS
_exptl_crystal_colour yellow
_exptl_crystal_density_diffrn 1.879
_exptl_crystal_density_meas ?
_exptl_crystal_density_method 'not measured'
_exptl_crystal_description plate
_exptl_crystal_F_000 2088
_exptl_crystal_size_max 0.16
_exptl_crystal_size_mid 0.16
_exptl_crystal_size_min 0.10
_refine_diff_density_max 2.365
_refine_diff_density_min -1.567
_refine_diff_density_rms 0.140
_refine_ls_extinction_method none
_refine_ls_goodness_of_fit_ref 1.027
_refine_ls_hydrogen_treatment mixed
_refine_ls_matrix_type full
_refine_ls_number_parameters 433
_refine_ls_number_reflns 9095
_refine_ls_number_restraints 0
_refine_ls_restrained_S_all 1.027
_refine_ls_R_factor_all 0.0377
_refine_ls_R_factor_gt 0.0309
_refine_ls_shift/su_max 0.002
_refine_ls_shift/su_mean 0.000
_refine_ls_structure_factor_coef Fsqd
_refine_ls_weighting_details 'calc w=1/[\s^2^(Fo^2^)+(0.0418P)^2^+13.2263P] where P=(Fo^2^+2Fc^2^)/3'
_refine_ls_weighting_scheme calc
_refine_ls_wR_factor_gt 0.0800
_refine_ls_wR_factor_ref 0.0835
_reflns_number_gt 7954
_reflns_number_total 9095
_reflns_threshold_expression >2sigma(I)
_cod_data_source_file ja5b07998_si_003.cif
_cod_data_source_block 1-Cl
_cod_depositor_comments
;
The following automatic conversions were performed:

data item '_exptl_crystal_density_meas' value 'not measured' was
changed to '?' -- the value is perceived as not measured.

Automatic conversion script
Id: cif_fix_values 6909 2019-04-08 15:41:33Z antanas 
;
_cod_original_cell_volume 3824.4(18)
_cod_original_sg_symbol_H-M P21/n
_cod_database_code 4129542

loop_
_symmetry_equiv_pos_as_xyz
'x, y, z'
'-x+1/2, y+1/2, -z+1/2'
'-x, -y, -z'
'x-1/2, -y-1/2, z-1/2'

loop_
_atom_site_label
_atom_site_type_symbol
_atom_site_fract_x
_atom_site_fract_y
_atom_site_fract_z
_atom_site_U_iso_or_equiv
_atom_site_adp_type
_atom_site_occupancy
_atom_site_symmetry_multiplicity
_atom_site_calc_flag
_atom_site_refinement_flags
Au1 Au 0.520371(12) 0.220537(7) 0.773454(12) 0.01525(5) Uani 1 1 d .
Sb1 Sb 0.65902(2) 0.123002(12) 0.78679(2) 0.01816(7) Uani 1 1 d .
Cl1 Cl 0.77152(10) 0.03470(5) 0.79585(10) 0.0337(3) Uani 1 1 d .
Cl2 Cl 0.45693(9) 0.31529(5) 0.84046(9) 0.0233(2) Uani 1 1 d .
Cl3 Cl 0.22340(16) 0.31944(11) 0.5909(3) 0.1151(12) Uani 1 1 d .
Cl4 Cl 0.2228(2) 0.44447(10) 0.57145(19) 0.0827(6) Uani 1 1 d .
Cl5 Cl 0.4446(2) 0.51126(14) 0.7787(3) 0.1174(11) Uani 1 1 d .
Cl6 Cl 0.62033(19) 0.46822(9) 0.94387(18) 0.0779(6) Uani 1 1 d .
P1 P 0.40783(8) 0.14896(5) 0.80485(8) 0.0164(2) Uani 1 1 d .
P2 P 0.64579(8) 0.26551(5) 0.70483(8) 0.0148(2) Uani 1 1 d .
C1 C 0.5221(3) 0.07007(18) 0.7144(3) 0.0182(8) Uani 1 1 d .
C2 C 0.5306(4) 0.02039(19) 0.6547(3) 0.0228(9) Uani 1 1 d .
H2 H 0.5946 0.0113 0.6408 0.027 Uiso 1 1 calc R
C3 C 0.4445(4) -0.0153(2) 0.6163(4) 0.0286(10) Uani 1 1 d .
H3 H 0.4503 -0.0472 0.5741 0.034 Uiso 1 1 calc R
C4 C 0.3506(4) -0.0040(2) 0.6398(4) 0.0304(11) Uani 1 1 d .
H4 H 0.2939 -0.0291 0.6159 0.037 Uiso 1 1 calc R
C5 C 0.3405(4) 0.0443(2) 0.6987(4) 0.0272(10) Uani 1 1 d .
H5 H 0.2767 0.0517 0.7144 0.033 Uiso 1 1 calc R
C6 C 0.4249(3) 0.08247(19) 0.7355(3) 0.0196(8) Uani 1 1 d .
C7 C 0.7019(3) 0.15409(19) 0.6469(3) 0.0183(8) Uani 1 1 d .
C8 C 0.7443(3) 0.1171(2) 0.5850(4) 0.0239(9) Uani 1 1 d .
H8 H 0.7518 0.0774 0.6013 0.029 Uiso 1 1 calc R
C9 C 0.7757(4) 0.1383(2) 0.4996(4) 0.0266(10) Uani 1 1 d .
H9 H 0.8047 0.1128 0.4596 0.032 Uiso 1 1 calc R
C10 C 0.7644(4) 0.1972(2) 0.4728(4) 0.0260(10) Uani 1 1 d .
H10 H 0.7835 0.2110 0.4138 0.031 Uiso 1 1 calc R
C11 C 0.7243(3) 0.2354(2) 0.5349(4) 0.0214(9) Uani 1 1 d .
H11 H 0.7175 0.2750 0.5180 0.026 Uiso 1 1 calc R
C12 C 0.6941(3) 0.21464(18) 0.6224(3) 0.0163(8) Uani 1 1 d .
C13 C 0.4290(3) 0.13113(19) 0.9425(3) 0.0198(8) Uani 1 1 d .
C14 C 0.4190(4) 0.0746(2) 0.9761(4) 0.0311(11) Uani 1 1 d .
H14 H 0.4041 0.0438 0.9283 0.037 Uiso 1 1 calc R
C15 C 0.4317(5) 0.0641(2) 1.0843(4) 0.0380(13) Uani 1 1 d .
H15 H 0.4253 0.0262 1.1082 0.046 Uiso 1 1 calc R
C16 C 0.4534(4) 0.1097(3) 1.1540(4) 0.0332(12) Uani 1 1 d .
H16 H 0.4607 0.1026 1.2250 0.040 Uiso 1 1 calc R
C17 C 0.4644(4) 0.1658(2) 1.1205(4) 0.0316(11) Uani 1 1 d .
H17 H 0.4802 0.1964 1.1687 0.038 Uiso 1 1 calc R
C18 C 0.4520(4) 0.1769(2) 1.0145(4) 0.0248(9) Uani 1 1 d .
H18 H 0.4591 0.2149 0.9917 0.030 Uiso 1 1 calc R
C19 C 0.2690(3) 0.16456(19) 0.7577(4) 0.0212(9) Uani 1 1 d .
C20 C 0.2321(4) 0.1813(3) 0.6529(4) 0.0408(13) Uani 1 1 d .
H20 H 0.2792 0.1892 0.6126 0.049 Uiso 1 1 calc R
C21 C 0.1246(5) 0.1861(3) 0.6092(5) 0.0472(15) Uani 1 1 d .
H21 H 0.0995 0.1957 0.5387 0.057 Uiso 1 1 calc R
C22 C 0.0558(4) 0.1768(3) 0.6699(5) 0.0422(14) Uani 1 1 d .
H22 H -0.0160 0.1806 0.6406 0.051 Uiso 1 1 calc R
C23 C 0.0917(4) 0.1619(2) 0.7728(5) 0.0376(13) Uani 1 1 d .
H23 H 0.0443 0.1566 0.8137 0.045 Uiso 1 1 calc R
C24 C 0.1983(4) 0.1547(2) 0.8170(4) 0.0250(9) Uani 1 1 d .
H24 H 0.2220 0.1431 0.8867 0.030 Uiso 1 1 calc R
C25 C 0.7609(3) 0.29138(19) 0.8020(3) 0.0177(8) Uani 1 1 d .
C26 C 0.8578(4) 0.2645(2) 0.8155(4) 0.0238(9) Uani 1 1 d .
H26 H 0.8652 0.2320 0.7752 0.029 Uiso 1 1 calc R
C27 C 0.9443(4) 0.2865(2) 0.8901(4) 0.0311(11) Uani 1 1 d .
H27 H 1.0095 0.2687 0.8991 0.037 Uiso 1 1 calc R
C28 C 0.9341(4) 0.3344(2) 0.9506(4) 0.0299(11) Uani 1 1 d .
H28 H 0.9921 0.3491 0.9996 0.036 Uiso 1 1 calc R
C29 C 0.8371(4) 0.3601(2) 0.9378(4) 0.0329(11) Uani 1 1 d .
H29 H 0.8297 0.3921 0.9791 0.039 Uiso 1 1 calc R
C30 C 0.7505(4) 0.3389(2) 0.8644(4) 0.0299(11) Uani 1 1 d .
H30 H 0.6853 0.3565 0.8568 0.036 Uiso 1 1 calc R
C31 C 0.5960(3) 0.32855(18) 0.6233(3) 0.0170(8) Uani 1 1 d .
C32 C 0.6608(4) 0.37336(19) 0.6081(4) 0.0225(9) Uani 1 1 d .
H32 H 0.7314 0.3733 0.6440 0.027 Uiso 1 1 calc R
C33 C 0.6204(4) 0.41888(19) 0.5387(4) 0.0266(10) Uani 1 1 d .
H33 H 0.6641 0.4489 0.5275 0.032 Uiso 1 1 calc R
C34 C 0.5151(4) 0.4191(2) 0.4868(4) 0.0287(10) Uani 1 1 d .
H34 H 0.4881 0.4493 0.4403 0.034 Uiso 1 1 calc R
C35 C 0.4502(4) 0.3748(2) 0.5034(4) 0.0324(11) Uani 1 1 d .
H35 H 0.3792 0.3754 0.4686 0.039 Uiso 1 1 calc R
C36 C 0.4902(3) 0.3296(2) 0.5717(4) 0.0230(9) Uani 1 1 d .
H36 H 0.4461 0.2997 0.5829 0.028 Uiso 1 1 calc R
C37 C 0.2470(8) 0.3926(5) 0.6598(7) 0.088(3) Uani 1 1 d .
H37A H 0.2014 0.3969 0.7067 0.106 Uiso 1 1 calc R
H37B H 0.3193 0.3952 0.7010 0.106 Uiso 1 1 calc R
C38 C 0.5430(6) 0.4595(3) 0.8132(6) 0.0602(18) Uani 1 1 d .
H38A H 0.5881 0.4624 0.7655 0.072 Uiso 1 1 calc R
H38B H 0.5118 0.4207 0.8055 0.072 Uiso 1 1 calc R

loop_
_atom_site_aniso_label
_atom_site_aniso_U_11
_atom_site_aniso_U_22
_atom_site_aniso_U_33
_atom_site_aniso_U_23
_atom_site_aniso_U_13
_atom_site_aniso_U_12
Au1 0.01522(8) 0.01564(8) 0.01550(8) 0.00010(6) 0.00504(6) -0.00107(6)
Sb1 0.01712(14) 0.01768(14) 0.01837(14) 0.00283(10) 0.00205(11) 0.00184(10)
Cl1 0.0296(6) 0.0276(6) 0.0403(7) 0.0059(5) 0.0021(5) 0.0132(5)
Cl2 0.0258(5) 0.0203(5) 0.0279(6) -0.0033(4) 0.0145(4) 0.0006(4)
Cl3 0.0411(10) 0.0676(14) 0.231(4) 0.0304(18) 0.0238(15) -0.0051(10)
Cl4 0.0934(16) 0.0732(14) 0.0807(15) 0.0016(11) 0.0203(12) 0.0313(12)
Cl5 0.105(2) 0.119(2) 0.136(3) 0.0356(19) 0.0446(19) 0.0618(18)
Cl6 0.0913(15) 0.0578(11) 0.0752(14) -0.0050(10) 0.0037(11) 0.0030(11)
P1 0.0170(5) 0.0158(5) 0.0171(5) 0.0005(4) 0.0057(4) -0.0009(4)
P2 0.0127(5) 0.0161(5) 0.0155(5) -0.0001(4) 0.0033(4) -0.0009(4)
C1 0.023(2) 0.0166(19) 0.0144(19) 0.0040(15) 0.0036(16) 0.0010(16)
C2 0.031(2) 0.019(2) 0.021(2) 0.0027(17) 0.0102(18) 0.0059(18)
C3 0.042(3) 0.019(2) 0.023(2) -0.0050(18) 0.004(2) 0.000(2)
C4 0.032(3) 0.022(2) 0.033(3) -0.0032(19) 0.000(2) -0.007(2)
C5 0.023(2) 0.024(2) 0.034(3) -0.0003(19) 0.007(2) -0.0037(18)
C6 0.022(2) 0.018(2) 0.019(2) 0.0010(16) 0.0042(17) 0.0006(16)
C7 0.0134(18) 0.021(2) 0.021(2) -0.0027(16) 0.0055(16) -0.0026(16)
C8 0.020(2) 0.018(2) 0.035(3) -0.0042(18) 0.0099(19) -0.0006(17)
C9 0.027(2) 0.025(2) 0.032(3) -0.0105(19) 0.015(2) -0.0047(19)
C10 0.027(2) 0.028(2) 0.027(2) -0.0048(19) 0.0139(19) -0.0058(19)
C11 0.020(2) 0.020(2) 0.026(2) 0.0004(17) 0.0100(18) -0.0014(17)
C12 0.0099(17) 0.020(2) 0.018(2) -0.0019(15) 0.0014(15) -0.0005(15)
C13 0.0158(19) 0.025(2) 0.019(2) 0.0057(17) 0.0042(16) 0.0023(17)
C14 0.038(3) 0.026(2) 0.033(3) 0.006(2) 0.015(2) 0.000(2)
C15 0.047(3) 0.035(3) 0.035(3) 0.020(2) 0.017(2) 0.011(2)
C16 0.032(3) 0.048(3) 0.020(2) 0.010(2) 0.009(2) 0.011(2)
C17 0.033(3) 0.040(3) 0.021(2) -0.002(2) 0.004(2) 0.000(2)
C18 0.025(2) 0.026(2) 0.022(2) 0.0034(18) 0.0038(18) 0.0011(18)
C19 0.018(2) 0.022(2) 0.023(2) -0.0015(17) 0.0040(17) 0.0008(17)
C20 0.035(3) 0.059(4) 0.028(3) 0.011(3) 0.007(2) 0.015(3)
C21 0.038(3) 0.061(4) 0.034(3) -0.001(3) -0.008(2) 0.014(3)
C22 0.019(2) 0.039(3) 0.061(4) -0.004(3) -0.004(2) 0.006(2)
C23 0.022(2) 0.033(3) 0.060(4) 0.002(3) 0.015(2) 0.000(2)
C24 0.021(2) 0.026(2) 0.029(2) 0.0002(19) 0.0100(19) 0.0004(18)
C25 0.0154(19) 0.023(2) 0.0139(19) 0.0013(16) 0.0020(15) -0.0034(16)
C26 0.021(2) 0.024(2) 0.025(2) 0.0017(18) 0.0027(18) -0.0012(18)
C27 0.019(2) 0.039(3) 0.030(3) 0.005(2) -0.0030(19) -0.001(2)
C28 0.028(2) 0.034(3) 0.022(2) 0.005(2) -0.0053(19) -0.013(2)
C29 0.034(3) 0.036(3) 0.026(3) -0.009(2) 0.003(2) -0.008(2)
C30 0.022(2) 0.038(3) 0.030(3) -0.009(2) 0.0070(19) -0.003(2)
C31 0.0167(19) 0.0178(19) 0.0164(19) -0.0020(15) 0.0037(15) 0.0018(16)
C32 0.022(2) 0.021(2) 0.022(2) -0.0006(17) 0.0025(17) -0.0022(17)
C33 0.039(3) 0.014(2) 0.027(2) 0.0010(17) 0.008(2) -0.0049(19)
C34 0.035(3) 0.020(2) 0.029(3) 0.0057(19) 0.005(2) 0.0058(19)
C35 0.027(2) 0.035(3) 0.031(3) 0.006(2) 0.000(2) 0.009(2)
C36 0.017(2) 0.025(2) 0.026(2) 0.0043(18) 0.0042(17) 0.0014(17)
C37 0.074(6) 0.127(9) 0.066(6) 0.021(6) 0.021(5) -0.001(6)
C38 0.060(4) 0.048(4) 0.077(5) 0.008(4) 0.024(4) -0.009(3)

loop_
_atom_type_symbol
_atom_type_description
_atom_type_scat_dispersion_real
_atom_type_scat_dispersion_imag
_atom_type_scat_source
C C 0.0033 0.0016 'International Tables Vol C Tables 4.2.6.8 and 6.1.1.4'
H H 0.0000 0.0000 'International Tables Vol C Tables 4.2.6.8 and 6.1.1.4'
P P 0.1023 0.0942 'International Tables Vol C Tables 4.2.6.8 and 6.1.1.4'
Cl Cl 0.1484 0.1585 'International Tables Vol C Tables 4.2.6.8 and 6.1.1.4'
Sb Sb -0.5866 1.5461 'International Tables Vol C Tables 4.2.6.8 and 6.1.1.4'
Au Au -2.0133 8.8022 'International Tables Vol C Tables 4.2.6.8 and 6.1.1.4'

loop_
_geom_angle_atom_site_label_1
_geom_angle_atom_site_label_2
_geom_angle_atom_site_label_3
_geom_angle
P1 Au1 P2 159.46(4)
P1 Au1 Cl2 104.75(4)
P2 Au1 Cl2 95.10(4)
P1 Au1 Sb1 82.42(3)
P2 Au1 Sb1 81.99(3)
Cl2 Au1 Sb1 153.90(3)
C7 Sb1 C1 99.89(15)
C7 Sb1 Cl1 91.44(12)
C1 Sb1 Cl1 89.40(12)
C7 Sb1 Au1 89.61(11)
C1 Sb1 Au1 87.65(11)
Cl1 Sb1 Au1 177.00(3)
C13 P1 C19 105.9(2)
C13 P1 C6 108.1(2)
C19 P1 C6 103.5(2)
C13 P1 Au1 113.27(15)
C19 P1 Au1 115.93(15)
C6 P1 Au1 109.44(15)
C12 P2 C31 106.30(19)
C12 P2 C25 105.89(19)
C31 P2 C25 105.8(2)
C12 P2 Au1 110.16(14)
C31 P2 Au1 113.31(14)
C25 P2 Au1 114.75(14)
C6 C1 C2 118.7(4)
C6 C1 Sb1 119.7(3)
C2 C1 Sb1 121.3(3)
C3 C2 C1 120.5(4)
C4 C3 C2 120.6(4)
C3 C4 C5 119.9(5)
C4 C5 C6 120.9(5)
C5 C6 C1 119.3(4)
C5 C6 P1 120.4(3)
C1 C6 P1 120.2(3)
C8 C7 C12 118.5(4)
C8 C7 Sb1 122.0(3)
C12 C7 Sb1 119.4(3)
C9 C8 C7 121.0(4)
C8 C9 C10 120.8(4)
C9 C10 C11 119.2(4)
C10 C11 C12 120.5(4)
C11 C12 C7 119.9(4)
C11 C12 P2 119.8(3)
C7 C12 P2 120.3(3)
C14 C13 C18 120.1(4)
C14 C13 P1 121.9(4)
C18 C13 P1 117.9(3)
C13 C14 C15 119.1(5)
C16 C15 C14 120.0(5)
C15 C16 C17 120.9(5)
C16 C17 C18 119.8(5)
C17 C18 C13 120.1(4)
C24 C19 C20 119.4(4)
C24 C19 P1 122.8(4)
C20 C19 P1 117.5(4)
C21 C20 C19 119.6(5)
C22 C21 C20 120.0(5)
C23 C22 C21 120.5(5)
C22 C23 C24 120.5(5)
C19 C24 C23 119.9(5)
C30 C25 C26 119.7(4)
C30 C25 P2 118.8(3)
C26 C25 P2 121.6(3)
C25 C26 C27 119.5(5)
C28 C27 C26 120.7(5)
C29 C28 C27 119.3(4)
C28 C29 C30 120.8(5)
C25 C30 C29 120.0(5)
C32 C31 C36 119.9(4)
C32 C31 P2 121.9(3)
C36 C31 P2 118.1(3)
C31 C32 C33 120.0(4)
C34 C33 C32 119.7(4)
C35 C34 C33 120.3(4)
C34 C35 C36 120.1(5)
C35 C36 C31 120.1(4)
Cl4 C37 Cl3 108.5(5)
Cl5 C38 Cl6 112.8(5)

loop_
_geom_bond_atom_site_label_1
_geom_bond_atom_site_label_2
_geom_bond_distance
Au1 P1 2.3098(11)
Au1 P2 2.3127(11)
Au1 Cl2 2.5519(12)
Au1 Sb1 2.8527(6)
Sb1 C7 2.179(4)
Sb1 C1 2.178(4)
Sb1 Cl1 2.4829(13)
Cl3 C37 1.887(11)
Cl4 C37 1.632(9)
Cl5 C38 1.724(8)
Cl6 C38 1.776(8)
P1 C13 1.810(4)
P1 C19 1.810(4)
P1 C6 1.813(4)
P2 C12 1.810(4)
P2 C31 1.814(4)
P2 C25 1.817(4)
C1 C6 1.405(6)
C1 C2 1.399(6)
C2 C3 1.382(7)
C3 C4 1.372(7)
C4 C5 1.373(7)
C5 C6 1.397(6)
C7 C8 1.384(6)
C7 C12 1.415(6)
C8 C9 1.381(7)
C9 C10 1.386(7)
C10 C11 1.387(6)
C11 C12 1.395(6)
C13 C14 1.380(6)
C13 C18 1.391(6)
C14 C15 1.414(7)
C15 C16 1.370(8)
C16 C17 1.372(8)
C17 C18 1.388(7)
C19 C24 1.377(6)
C19 C20 1.396(7)
C20 C21 1.390(8)
C21 C22 1.368(9)
C22 C23 1.361(9)
C23 C24 1.386(7)
C25 C30 1.387(6)
C25 C26 1.385(6)
C26 C27 1.396(7)
C27 C28 1.378(8)
C28 C29 1.375(7)
C29 C30 1.382(7)
C31 C32 1.377(6)
C31 C36 1.387(6)
C32 C33 1.396(6)
C33 C34 1.381(7)
C34 C35 1.374(7)
C35 C36 1.383(6)
